data_2217055
loop_
_publ_author_name
'Wan Xing Wei'
'Wen-Jie Feng'
'Bo-ji\"ong Zheng'
'Ying Chen'
'Zhi-Min Jin '

_publ_section_title
;
 Doxofyllinium tetrachloridoantimonate(III) monohydrate
;
_journal_coeditor_code GG2051
_journal_issue 1
_journal_name_full 'Acta Crystallographica Section E'
_journal_page_first m167
_journal_page_last m167
_journal_paper_doi 10.1107/S1600536807065774
_journal_volume 64
_journal_year 2008
_chemical_formula_iupac '(C11 H14 N4 O4) [Sb Cl4], H2 O'
_chemical_formula_moiety 'C11 H15 N4 O4 +, Cl4 Sb -, H2 O'
_chemical_formula_sum 'C11 H17 Cl4 N4 O5 Sb'
_chemical_formula_weight 548.85
_chemical_name_common
;
Doxofyllinium tetrachloridoantimonate(III) monohydrate
;
_chemical_name_systematic
;
7-(1,3-dioxolan-2-ylmethyl)-1,3-dimethyl-2,6-dioxo-3,7-dihydro-1H-purin-9-ium
tetrachloridoantimonate(III) monohydrate
;
_space_group_IT_number 2
_symmetry_cell_setting triclinic
_symmetry_space_group_name_Hall '-P 1'
_symmetry_space_group_name_H-M 'P -1'
_atom_sites_solution_hydrogens geom
_atom_sites_solution_primary direct
_atom_sites_solution_secondary difmap
_audit_creation_method SHELXL-97
_cell_angle_alpha 68.7550(10)
_cell_angle_beta 82.671(2)
_cell_angle_gamma 88.228(2)
_cell_formula_units_Z 2
_cell_length_a 8.9783(5)
_cell_length_b 10.4727(5)
_cell_length_c 11.0357(4)
_cell_measurement_reflns_used 4733
_cell_measurement_temperature 153(2)
_cell_measurement_theta_max 26.86
_cell_measurement_theta_min 2.11
_cell_volume 959.10(8)
_computing_cell_refinement 'SAINT (Bruker, 2000)'
_computing_data_collection 'SMART (Bruker, 2000)'
_computing_data_reduction 'SAINT (Bruker, 2000)'
_computing_molecular_graphics 'SHELXTL (Bruker, 2000)'
_computing_publication_material 'SHELXTL (Bruker, 2000)'
_computing_structure_refinement 'SHELXL97 (Sheldrick, 1997)'
_computing_structure_solution 'SHELXTL (Bruker, 2000)'
_diffrn_ambient_temperature 293(2)
_diffrn_measured_fraction_theta_full 0.990
_diffrn_measured_fraction_theta_max 0.990
_diffrn_measurement_device_type 'Bruker APEX diffractometer'
_diffrn_measurement_method '\f and \w scan'
_diffrn_radiation_monochromator graphite
_diffrn_radiation_source 'fine-focus sealed tube'
_diffrn_radiation_type MoK\a
_diffrn_radiation_wavelength 0.71073
_diffrn_reflns_av_R_equivalents 0.0463
_diffrn_reflns_av_sigmaI/netI 0.0584
_diffrn_reflns_limit_h_max 11
_diffrn_reflns_limit_h_min -11
_diffrn_reflns_limit_k_max 13
_diffrn_reflns_limit_k_min -13
_diffrn_reflns_limit_l_max 14
_diffrn_reflns_limit_l_min -14
_diffrn_reflns_number 9490
_diffrn_reflns_theta_full 27.48
_diffrn_reflns_theta_max 27.48
_diffrn_reflns_theta_min 3.07
_diffrn_standards_decay_% 0
_diffrn_standards_interval_count 0
_diffrn_standards_number 0
_exptl_absorpt_coefficient_mu 2.025
_exptl_absorpt_correction_T_max 0.486
_exptl_absorpt_correction_T_min 0.459
_exptl_absorpt_correction_type multi-scan
_exptl_absorpt_process_details '(SADABS; Bruker, 2000)'
_exptl_crystal_colour colourless
_exptl_crystal_density_diffrn 1.901
_exptl_crystal_density_method 'not measured'
_exptl_crystal_description block
_exptl_crystal_F_000 540
_exptl_crystal_size_max 0.33
_exptl_crystal_size_mid 0.28
_exptl_crystal_size_min 0.27
_refine_diff_density_max 1.403
_refine_diff_density_min -2.966
_refine_ls_extinction_method none
_refine_ls_goodness_of_fit_ref 1.050
_refine_ls_hydrogen_treatment mixed
_refine_ls_matrix_type full
_refine_ls_number_parameters 236
_refine_ls_number_reflns 4399
_refine_ls_number_restraints 3
_refine_ls_restrained_S_all 1.050
_refine_ls_R_factor_all 0.0393
_refine_ls_R_factor_gt 0.0375
_refine_ls_shift/su_max 0.001
_refine_ls_shift/su_mean 0.000
_refine_ls_structure_factor_coef Fsqd
_refine_ls_weighting_details 'w=1/[\s^2^(Fo^2^)+(0.0545P)^2^+0.741P] where P=(Fo^2^+2Fc^2^)/3'
_refine_ls_weighting_scheme calc
_refine_ls_wR_factor_gt 0.0962
_refine_ls_wR_factor_ref 0.0974
_reflns_number_gt 4151
_reflns_number_total 4399
_reflns_threshold_expression I>2\s(I)
_cod_data_source_file gg2051.cif
_cod_data_source_block I
_cod_original_formula_sum 'C11 H17 Cl4 N4 O5 Sb '
_cod_database_code 2217055
_cod_database_fobs_code 2217055

loop_
_symmetry_equiv_pos_as_xyz
'x, y, z'
'-x, -y, -z'

loop_
_atom_site_type_symbol
_atom_site_label
_atom_site_fract_x
_atom_site_fract_y
_atom_site_fract_z
_atom_site_U_iso_or_equiv
_atom_site_adp_type
_atom_site_calc_flag
_atom_site_refinement_flags
_atom_site_occupancy
Sb Sb1 0.603006(19) 0.947081(18) 0.845084(16) 0.01708(9) Uani d . 1
Cl Cl1 0.50253(10) 0.84549(9) 0.69342(9) 0.03132(19) Uani d . 1
Cl Cl2 0.85111(8) 0.95551(8) 0.72752(7) 0.02636(17) Uani d . 1
Cl Cl3 0.70926(9) 1.07637(8) 0.98807(8) 0.02720(17) Uani d . 1
Cl Cl4 0.53886(10) 1.16845(8) 0.70074(8) 0.02833(18) Uani d . 1
O O3 0.7285(2) 0.7066(2) 0.0265(2) 0.0210(4) Uani d . 1
N N4 1.0810(3) 0.6651(3) 0.4722(2) 0.0167(5) Uani d . 1
N N3 1.2424(3) 0.5255(2) 0.3864(2) 0.0162(5) Uani d . 1
C C11 1.1991(3) 0.5734(3) 0.4877(3) 0.0173(5) Uani d . 1
C C8 1.0212(3) 0.7064(3) 0.3567(3) 0.0153(5) Uani d . 1
C C1 1.1882(3) 0.5670(3) 0.2638(3) 0.0153(5) Uani d . 1
C C2 1.0676(3) 0.6614(3) 0.2569(3) 0.0149(5) Uani d . 1
O O1 1.2388(2) 0.5233(2) 0.1794(2) 0.0226(5) Uani d . 1
N N1 0.9061(3) 0.7955(3) 0.3204(2) 0.0182(5) Uani d . 1
N N2 0.9814(3) 0.7279(3) 0.1570(2) 0.0164(5) Uani d . 1
O O2 1.2588(2) 0.5340(2) 0.5875(2) 0.0247(5) Uani d . 1
C C7 0.8856(3) 0.8068(3) 0.1984(3) 0.0199(6) Uani d . 1
H H7 0.8145 0.8619 0.1501 0.024 Uiso calc R 1
C C12 1.3671(3) 0.4282(3) 0.4072(3) 0.0233(6) Uani d . 1
H H12A 1.3891 0.4014 0.3325 0.035 Uiso calc R 1
H H12B 1.3390 0.3488 0.4840 0.035 Uiso calc R 1
H H12C 1.4544 0.4711 0.4188 0.035 Uiso calc R 1
O O4 0.8543(2) 0.5081(2) 0.1080(2) 0.0221(4) Uani d . 1
C C3 0.9963(3) 0.7182(3) 0.0266(3) 0.0186(6) Uani d . 1
H H3A 1.0894 0.6729 0.0131 0.022 Uiso calc R 1
H H3B 1.0012 0.8097 -0.0395 0.022 Uiso calc R 1
C C4 0.8666(3) 0.6396(3) 0.0103(3) 0.0170(5) Uani d . 1
H H4 0.8816 0.6326 -0.0766 0.020 Uiso calc R 1
C C5 0.6971(4) 0.4720(3) 0.1295(3) 0.0254(6) Uani d . 1
H H5A 0.6695 0.4048 0.2166 0.030 Uiso calc R 1
H H5B 0.6713 0.4361 0.0652 0.030 Uiso calc R 1
C C6 0.6219(4) 0.6067(4) 0.1140(4) 0.0362(8) Uani d . 1
H H6A 0.5284 0.6123 0.0770 0.043 Uiso calc R 1
H H6B 0.6014 0.6188 0.1975 0.043 Uiso calc R 1
C C10 1.0375(4) 0.7258(3) 0.5723(3) 0.0230(6) Uani d . 1
H H10A 1.0918 0.6828 0.6458 0.035 Uiso calc R 1
H H10B 0.9316 0.7121 0.6004 0.035 Uiso calc R 1
H H10C 1.0607 0.8222 0.5359 0.035 Uiso calc R 1
O O5 0.7621(3) 0.9581(3) 0.4328(2) 0.0308(5) Uani d D 1
H H1 0.857(4) 0.845(4) 0.367(4) 0.024(9) Uiso d . 1
H H5C 0.731(4) 0.907(3) 0.5067(18) 0.029 Uiso d D 1
H H5D 0.699(3) 1.004(3) 0.390(3) 0.029 Uiso d D 1

loop_
_atom_site_aniso_label
_atom_site_aniso_U_11
_atom_site_aniso_U_22
_atom_site_aniso_U_33
_atom_site_aniso_U_12
_atom_site_aniso_U_13
_atom_site_aniso_U_23
Sb1 0.01524(12) 0.01761(13) 0.01647(12) 0.00463(8) -0.00456(8) -0.00337(9)
Cl1 0.0308(4) 0.0267(4) 0.0434(5) 0.0035(3) -0.0099(3) -0.0195(4)
Cl2 0.0185(3) 0.0339(4) 0.0231(3) 0.0024(3) -0.0001(3) -0.0070(3)
Cl3 0.0209(4) 0.0285(4) 0.0289(4) -0.0004(3) -0.0088(3) -0.0045(3)
Cl4 0.0357(4) 0.0188(4) 0.0285(4) 0.0071(3) -0.0144(3) -0.0031(3)
O3 0.0136(9) 0.0262(11) 0.0211(10) 0.0040(8) -0.0060(8) -0.0051(9)
N4 0.0172(11) 0.0215(12) 0.0123(10) 0.0048(9) -0.0057(9) -0.0063(9)
N3 0.0149(11) 0.0191(12) 0.0146(10) 0.0056(9) -0.0061(9) -0.0052(9)
C11 0.0158(12) 0.0212(14) 0.0148(12) 0.0024(10) -0.0044(10) -0.0057(11)
C8 0.0141(12) 0.0180(13) 0.0141(12) 0.0029(10) -0.0055(10) -0.0050(10)
C1 0.0124(12) 0.0190(13) 0.0140(12) -0.0004(10) -0.0038(10) -0.0048(11)
C2 0.0133(12) 0.0200(13) 0.0115(11) 0.0023(10) -0.0060(9) -0.0042(10)
O1 0.0219(11) 0.0312(12) 0.0189(10) 0.0091(9) -0.0056(8) -0.0139(9)
N1 0.0171(11) 0.0205(12) 0.0188(11) 0.0067(9) -0.0069(9) -0.0082(10)
N2 0.0151(11) 0.0206(12) 0.0137(10) 0.0026(9) -0.0075(9) -0.0047(9)
O2 0.0234(11) 0.0353(13) 0.0155(9) 0.0084(9) -0.0107(8) -0.0070(9)
C7 0.0168(13) 0.0237(15) 0.0215(13) 0.0053(11) -0.0084(11) -0.0093(12)
C12 0.0209(14) 0.0281(16) 0.0201(13) 0.0135(12) -0.0081(11) -0.0068(12)
O4 0.0227(11) 0.0215(11) 0.0203(10) 0.0024(8) -0.0035(8) -0.0052(9)
C3 0.0171(13) 0.0276(15) 0.0117(12) 0.0020(11) -0.0046(10) -0.0071(11)
C4 0.0154(13) 0.0218(14) 0.0149(12) 0.0049(11) -0.0056(10) -0.0071(11)
C5 0.0277(16) 0.0304(17) 0.0179(13) -0.0070(13) 0.0006(12) -0.0091(13)
C6 0.0223(16) 0.037(2) 0.0401(19) -0.0003(14) -0.0018(14) -0.0035(16)
C10 0.0269(15) 0.0301(17) 0.0159(13) 0.0065(12) -0.0065(11) -0.0122(12)
O5 0.0291(12) 0.0417(15) 0.0262(11) 0.0164(11) -0.0078(9) -0.0176(11)

loop_
_atom_type_symbol
_atom_type_description
_atom_type_scat_dispersion_real
_atom_type_scat_dispersion_imag
_atom_type_scat_source
C C 0.0033 0.0016 'International Tables Vol C Tables 4.2.6.8 and 6.1.1.4'
H H 0.0000 0.0000 'International Tables Vol C Tables 4.2.6.8 and 6.1.1.4'
Cl Cl 0.1484 0.1585 'International Tables Vol C Tables 4.2.6.8 and 6.1.1.4'
Eu Eu -0.1578 3.6682 'International Tables Vol C Tables 4.2.6.8 and 6.1.1.4'
N N 0.0061 0.0033 'International Tables Vol C Tables 4.2.6.8 and 6.1.1.4'
O O 0.0106 0.0060 'International Tables Vol C Tables 4.2.6.8 and 6.1.1.4'
Sb Sb -0.5866 1.5461 'International Tables Vol C Tables 4.2.6.8 and 6.1.1.4'
Zn Zn 0.2839 1.4301 'International Tables Vol C Tables 4.2.6.8 and 6.1.1.4'

loop_
_geom_angle_atom_site_label_1
_geom_angle_atom_site_label_2
_geom_angle_atom_site_label_3
_geom_angle
Cl4 Sb1 Cl2 93.49(3)
Cl4 Sb1 Cl1 88.23(3)
Cl2 Sb1 Cl1 88.95(3)
Cl4 Sb1 Cl3 86.84(3)
Cl2 Sb1 Cl3 90.02(3)
Cl1 Sb1 Cl3 174.90(3)
C6 O3 C4 108.5(2)
C8 N4 C11 117.8(2)
C8 N4 C10 122.3(2)
C11 N4 C10 119.4(2)
C11 N3 C1 127.4(2)
C11 N3 C12 115.5(2)
C1 N3 C12 116.9(2)
O2 C11 N3 121.5(3)
O2 C11 N4 121.2(3)
N3 C11 N4 117.3(2)
C2 C8 N4 124.1(2)
C2 C8 N1 108.2(2)
N4 C8 N1 127.7(2)
O1 C1 N3 122.2(2)
O1 C1 C2 126.7(3)
N3 C1 C2 111.1(2)
C8 C2 N2 106.7(2)
C8 C2 C1 122.1(2)
N2 C2 C1 131.2(2)
C7 N1 C8 107.2(2)
C7 N1 H1 125(2)
C8 N1 H1 127(2)
C7 N2 C2 107.7(2)
C7 N2 C3 125.6(2)
C2 N2 C3 126.7(2)
N2 C7 N1 110.1(2)
N2 C7 H7 125.0
N1 C7 H7 125.0
N3 C12 H12A 109.5
N3 C12 H12B 109.5
H12A C12 H12B 109.5
N3 C12 H12C 109.5
H12A C12 H12C 109.5
H12B C12 H12C 109.5
C4 O4 C5 105.2(2)
N2 C3 C4 112.1(2)
N2 C3 H3A 109.2
C4 C3 H3A 109.2
N2 C3 H3B 109.2
C4 C3 H3B 109.2
H3A C3 H3B 107.9
O4 C4 O3 106.6(2)
O4 C4 C3 110.1(2)
O3 C4 C3 110.1(2)
O4 C4 H4 110.0
O3 C4 H4 110.0
C3 C4 H4 110.0
O4 C5 C6 102.8(3)
O4 C5 H5A 111.2
C6 C5 H5A 111.2
O4 C5 H5B 111.2
C6 C5 H5B 111.2
H5A C5 H5B 109.1
O3 C6 C5 103.9(3)
O3 C6 H6A 111.0
C5 C6 H6A 111.0
O3 C6 H6B 111.0
C5 C6 H6B 111.0
H6A C6 H6B 109.0
N4 C10 H10A 109.5
N4 C10 H10B 109.5
H10A C10 H10B 109.5
N4 C10 H10C 109.5
H10A C10 H10C 109.5
H10B C10 H10C 109.5
H5C O5 H5D 116.0(19)

loop_
_geom_bond_atom_site_label_1
_geom_bond_atom_site_label_2
_geom_bond_distance
Sb1 Cl4 2.3915(7)
Sb1 Cl2 2.4176(7)
Sb1 Cl1 2.5460(9)
Sb1 Cl3 2.6917(9)
O3 C6 1.428(4)
O3 C4 1.429(3)
N4 C8 1.364(3)
N4 C11 1.392(3)
N4 C10 1.470(4)
N3 C11 1.392(4)
N3 C1 1.409(3)
N3 C12 1.473(3)
C11 O2 1.216(4)
C8 C2 1.362(4)
C8 N1 1.369(3)
C1 O1 1.213(3)
C1 C2 1.434(4)
C2 N2 1.388(3)
N1 C7 1.344(4)
N1 H1 0.92(4)
N2 C7 1.327(4)
N2 C3 1.468(3)
C7 H7 0.9300
C12 H12A 0.9600
C12 H12B 0.9600
C12 H12C 0.9600
O4 C4 1.405(3)
O4 C5 1.440(4)
C3 C4 1.512(4)
C3 H3A 0.9700
C3 H3B 0.9700
C4 H4 0.9800
C5 C6 1.507(5)
C5 H5A 0.9700
C5 H5B 0.9700
C6 H6A 0.9700
C6 H6B 0.9700
C10 H10A 0.9600
C10 H10B 0.9600
C10 H10C 0.9600
O5 H5C 0.81(3)
O5 H5D 0.81(3)

loop_
_geom_hbond_atom_site_label_D
_geom_hbond_atom_site_label_H
_geom_hbond_atom_site_label_A
_geom_hbond_site_symmetry_A
_geom_hbond_distance_DH
_geom_hbond_distance_HA
_geom_hbond_distance_DA
_geom_hbond_angle_DHA
_geom_hbond_publ_flag
N1 H1 O5 . 0.92(4) 1.75(4) 2.663(4) 172(4) yes
O5 H5C Cl1 . 0.81(3) 2.65(2) 3.332(3) 142(2) yes
O5 H5D Cl1 2_676 0.81(3) 2.41(2) 3.205(3) 166(5) yes
C3 H3A O1 . 0.97 2.45 3.145(8) 128 yes
C7 H7 Cl3 1_554 0.93 2.56 3.432(3) 157 yes

loop_
_geom_torsion_atom_site_label_1
_geom_torsion_atom_site_label_2
_geom_torsion_atom_site_label_3
_geom_torsion_atom_site_label_4
_geom_torsion
C1 N3 C11 O2 -176.7(3)
C12 N3 C11 O2 -1.7(4)
C1 N3 C11 N4 5.3(4)
C12 N3 C11 N4 -179.7(3)
C8 N4 C11 O2 179.0(3)
C10 N4 C11 O2 6.1(4)
C8 N4 C11 N3 -3.1(4)
C10 N4 C11 N3 -175.9(3)
C11 N4 C8 C2 1.4(4)
C10 N4 C8 C2 174.1(3)
C11 N4 C8 N1 -179.7(3)
C10 N4 C8 N1 -7.0(5)
C11 N3 C1 O1 176.4(3)
C12 N3 C1 O1 1.4(4)
C11 N3 C1 C2 -5.0(4)
C12 N3 C1 C2 -180.0(3)
N4 C8 C2 N2 -179.2(3)
N1 C8 C2 N2 1.7(3)
N4 C8 C2 C1 -1.4(5)
N1 C8 C2 C1 179.5(3)
O1 C1 C2 C8 -178.6(3)
N3 C1 C2 C8 2.9(4)
O1 C1 C2 N2 -1.4(5)
N3 C1 C2 N2 -180.0(3)
C2 C8 N1 C7 -1.4(3)
N4 C8 N1 C7 179.5(3)
C8 C2 N2 C7 -1.3(3)
C1 C2 N2 C7 -178.8(3)
C8 C2 N2 C3 176.4(3)
C1 C2 N2 C3 -1.1(5)
C2 N2 C7 N1 0.5(3)
C3 N2 C7 N1 -177.3(3)
C8 N1 C7 N2 0.6(3)
C7 N2 C3 C4 -73.4(4)
C2 N2 C3 C4 109.3(3)
C5 O4 C4 O3 31.0(3)
C5 O4 C4 C3 150.4(2)
C6 O3 C4 O4 -12.6(3)
C6 O3 C4 C3 -132.0(3)
N2 C3 C4 O4 -56.9(3)
N2 C3 C4 O3 60.4(3)
C4 O4 C5 C6 -36.3(3)
C4 O3 C6 C5 -9.9(4)
O4 C5 C6 O3 28.0(3)
